data_2003474
loop_
_publ_author_name
'Barnes, J. C.'
'Field, R. A.'

_publ_section_title
;Benzyl
 2-Acetamido-4-azido-3-<i>O</i>-benzoyl-6-<i>O</i>-(<i>tert</i>-butyldiphenylsilyl)-2,4-dideoxy-\b-<small>D</small>-glucopyranoside
;
_journal_issue 5
_journal_name_full 'Acta Crystallographica Section C'
_journal_page_first 1018
_journal_page_last 1020
_journal_paper_doi 10.1107/S0108270194012138
_journal_volume 51
_journal_year 1995
_chemical_compound_source 'Crystals were grown from ethyl acetate'
_chemical_formula_sum 'C38 H42 N4 O6 Si'
_chemical_formula_weight 678.85
_chemical_name_systematic
;
Benzyl 2-acetimido-4-azido-3-O-benzyl-6-O-(tert-butyldiphenylsilyl)-
2,4-dideoxy-\b-D-glucopyranoside
;
_space_group_IT_number 170
_symmetry_cell_setting hexagonal
_symmetry_space_group_name_Hall 'P 65'
_symmetry_space_group_name_H-M 'P 65'
_audit_creation_method SHELXL
_cell_angle_alpha 90.00
_cell_angle_beta 90.00
_cell_angle_gamma 120.00
_cell_formula_units_Z 6
_cell_length_a 15.2730(10)
_cell_length_b 15.2730(10)
_cell_length_c 27.399(3)
_cell_measurement_reflns_used 250
_cell_measurement_temperature 293(2)
_cell_measurement_theta_max '225\% which occurred in 2 regions 90\% apart and 5\% wide at \k=0'
_cell_measurement_theta_min 2
_cell_volume 5535.0(8)
_computing_cell_refinement FAST-MADNESS
_computing_data_collection FAST-MADNESS
_computing_data_reduction FAST-MADNESS
_computing_molecular_graphics 'PLUTON (Spek, 1992a); PLATON (Spek, 1992b)'
_computing_structure_refinement 'SHELXL93 (Sheldrick, 1994)'
_computing_structure_solution 'SHELXS86 (Sheldrick, 1990)'
_diffrn_ambient_temperature 150.0(10)
_diffrn_measurement_device 'Enraf-Nonius CAD4-FAST system'
_diffrn_measurement_method 'Area detector'
_diffrn_radiation_monochromator graphite
_diffrn_radiation_source 'fine-focus sealed tube'
_diffrn_radiation_type MoK\a
_diffrn_radiation_wavelength 0.71069
_diffrn_reflns_av_R_equivalents 0.0914
_diffrn_reflns_av_sigmaI/netI 0.1122
_diffrn_reflns_limit_h_max 16
_diffrn_reflns_limit_h_min -9
_diffrn_reflns_limit_k_max 14
_diffrn_reflns_limit_k_min -16
_diffrn_reflns_limit_l_max 29
_diffrn_reflns_limit_l_min -22
_diffrn_reflns_number 18978
_diffrn_reflns_theta_max 25.09
_diffrn_reflns_theta_min 2.14
_exptl_absorpt_coefficient_mu 0.113
_exptl_absorpt_correction_type none
_exptl_crystal_colour colourless
_exptl_crystal_density_diffrn 1.222
_exptl_crystal_description blocks
_exptl_crystal_F_000 2160
_exptl_crystal_size_max 0.6
_exptl_crystal_size_mid 0.4
_exptl_crystal_size_min 0.25
_refine_diff_density_max 0.193
_refine_diff_density_min -0.171
_refine_ls_abs_structure_Flack -0.09(15)
_refine_ls_extinction_method none
_refine_ls_goodness_of_fit_all 0.562
_refine_ls_goodness_of_fit_obs 0.635
_refine_ls_hydrogen_treatment 'H atoms were refined using a riding model'
_refine_ls_matrix_type full
_refine_ls_number_parameters 450
_refine_ls_number_reflns 5420
_refine_ls_number_restraints 1
_refine_ls_restrained_S_all 0.605
_refine_ls_restrained_S_obs 0.634
_refine_ls_R_factor_all 0.0701
_refine_ls_R_factor_obs 0.0400
_refine_ls_shift/esd_max 0.058
_refine_ls_shift/esd_mean 0.009
_refine_ls_structure_factor_coef Fsqd
_refine_ls_weighting_details 'w = 1/[\s^2^(F~o~^2^)+(0.1000P)^2^] where P = (F~o~^2^+2F~c~^2^)/3'
_refine_ls_weighting_scheme calc
_refine_ls_wR_factor_all 0.1141
_refine_ls_wR_factor_obs 0.0919
_reflns_number_observed 3333
_reflns_number_total 5421
_reflns_observed_criterion >2sigma(I)
_cod_data_source_file li1129.cif
_cod_data_source_block raf94
_cod_depositor_comments
;
The following automatic conversions were performed:

'_symmetry_cell_setting' value 'Hexagonal' changed to 'hexagonal'
according to /home/saulius/struct/CIF-dictionaries/cif_core.dic
dictionary named 'cif_core.dic' version 2.4.1 from 2010-06-29.

Automatic conversion script
Id: cif_fix_values 1715 2011-07-08 13:25:40Z adriana 

The following automatic conversions were performed:

'_refine_ls_weighting_scheme' value '
calc w = 1/[\s^2^(F~o~^2^)+(0.1000P)^2^] where P =
(F~o~^2^+2F~c~^2^)/3' was changed to 'calc'. New tag
'_refine_ls_weighting_details' was created. The value of the new tag
was set to 'w = 1/[\s^2^(F~o~^2^)+(0.1000P)^2^] where P =
(F~o~^2^+2F~c~^2^)/3'.

Automatic conversion script
Id: cif_fix_values 3143 2015-03-26 13:38:13Z robertas 
;
_cod_database_code 2003474

loop_
_symmetry_equiv_pos_as_xyz
'x, y, z'
'-y, x-y, z+2/3'
'-x+y, -x, z+1/3'
'-x, -y, z+1/2'
'y, -x+y, z+1/6'
'x-y, x, z+5/6'

loop_
_atom_site_aniso_label
_atom_site_aniso_U_11
_atom_site_aniso_U_12
_atom_site_aniso_U_13
_atom_site_aniso_U_22
_atom_site_aniso_U_23
_atom_site_aniso_U_33
C1 0.050(2) 0.036(2) 0.0017(15) 0.054(2) -0.0015(15) 0.028(2)
O1 0.066(2) 0.061(2) 0.0076(11) 0.086(2) 0.0098(12) 0.0333(14)
C2 0.047(2) 0.033(2) -0.0036(14) 0.049(2) -0.0043(15) 0.026(2)
C3 0.043(2) 0.027(2) -0.0043(14) 0.035(2) -0.0038(14) 0.034(2)
O3 0.0462(14) 0.0269(12) -0.0041(10) 0.0338(13) -0.0023(10) 0.0435(14)
C4 0.046(2) 0.028(2) -0.0004(15) 0.039(2) -0.0068(14) 0.030(2)
C5 0.051(2) 0.028(2) 0.000(2) 0.040(2) -0.0044(15) 0.035(2)
O5 0.059(2) 0.0366(14) 0.0021(11) 0.044(2) -0.0004(10) 0.0365(13)
C6 0.063(3) 0.029(2) -0.003(2) 0.037(2) -0.002(2) 0.042(2)
O6 0.063(2) 0.0274(13) -0.0154(12) 0.0337(13) -0.0058(11) 0.0492(14)
C11 0.068(3) 0.061(3) 0.011(2) 0.088(3) 0.016(2) 0.047(2)
C12 0.059(2) 0.038(2) -0.002(2) 0.051(2) -0.001(2) 0.033(2)
C13 0.047(2) 0.032(2) -0.009(2) 0.051(2) -0.005(2) 0.048(2)
C14 0.049(3) 0.041(3) -0.011(2) 0.080(3) -0.007(2) 0.067(3)
C15 0.055(3) 0.016(3) -0.013(2) 0.079(4) 0.008(2) 0.055(3)
C16 0.091(4) 0.009(3) -0.018(2) 0.044(3) 0.002(2) 0.055(3)
C17 0.091(4) 0.045(3) -0.007(2) 0.056(3) -0.005(2) 0.048(3)
N18 0.044(2) 0.025(2) 0.0060(14) 0.045(2) -0.0001(14) 0.030(2)
C19 0.094(4) 0.057(3) 0.020(2) 0.062(3) 0.011(2) 0.045(3)
O20 0.160(3) 0.064(2) 0.010(2) 0.071(2) -0.0006(15) 0.027(2)
C21 0.116(5) 0.038(4) 0.061(3) 0.073(4) 0.022(3) 0.087(4)
C22 0.037(2) 0.020(2) 0.007(2) 0.027(2) 0.006(2) 0.055(3)
O23 0.080(2) 0.047(2) -0.0106(14) 0.052(2) -0.0139(13) 0.051(2)
C24 0.030(2) 0.012(2) 0.002(2) 0.029(2) 0.006(2) 0.059(3)
C25 0.058(3) 0.030(2) -0.013(2) 0.045(2) -0.001(2) 0.069(3)
C26 0.078(3) 0.042(3) -0.030(2) 0.072(3) -0.002(2) 0.080(3)
C27 0.057(3) 0.026(2) -0.018(2) 0.040(3) 0.011(2) 0.112(4)
C28 0.057(3) 0.032(2) -0.006(2) 0.043(3) 0.001(2) 0.097(4)
C29 0.051(2) 0.030(2) 0.002(2) 0.039(2) 0.001(2) 0.082(3)
Si30 0.0441(6) 0.0237(5) -0.0011(4) 0.0327(5) -0.0015(4) 0.0447(6)
C31 0.057(2) 0.026(2) -0.013(2) 0.036(2) -0.007(2) 0.059(3)
C32 0.054(3) 0.023(2) -0.009(2) 0.050(3) -0.007(2) 0.066(3)
C33 0.092(4) 0.023(3) -0.005(2) 0.072(3) -0.001(2) 0.038(3)
C34 0.122(5) 0.083(4) -0.059(3) 0.097(4) -0.030(3) 0.102(4)
C35 0.038(2) 0.018(2) 0.0015(15) 0.030(2) -0.0008(14) 0.039(2)
C36 0.058(3) 0.043(2) 0.012(2) 0.070(3) 0.023(2) 0.075(3)
C37 0.079(4) 0.063(3) -0.004(2) 0.088(4) 0.009(2) 0.072(3)
C38 0.057(3) 0.048(3) -0.013(2) 0.082(3) -0.023(3) 0.084(3)
C39 0.055(3) 0.036(3) 0.032(3) 0.071(3) 0.002(3) 0.117(4)
C40 0.055(3) 0.032(2) 0.027(2) 0.052(3) 0.013(2) 0.078(3)
C41 0.037(2) 0.023(2) 0.000(2) 0.051(2) -0.012(2) 0.059(3)
C42 0.066(3) 0.046(3) 0.023(2) 0.104(4) 0.015(3) 0.062(3)
C43 0.071(4) 0.034(4) 0.026(3) 0.153(6) 0.019(3) 0.063(3)
C44 0.042(3) 0.041(4) -0.002(3) 0.178(7) -0.074(5) 0.082(5)
C45 0.058(4) 0.039(4) 0.010(4) 0.121(6) -0.059(5) 0.148(6)
C46 0.044(3) 0.032(3) 0.005(3) 0.073(3) -0.032(3) 0.129(4)
N47 0.045(2) 0.026(2) 0.0077(14) 0.044(2) -0.0034(13) 0.050(2)
N48 0.062(3) 0.051(2) 0.003(2) 0.083(3) -0.017(2) 0.064(2)
N49 0.057(3) 0.062(3) -0.008(3) 0.179(5) -0.062(4) 0.127(4)

loop_
_atom_site_label
_atom_site_occupancy
_atom_site_fract_x
_atom_site_fract_y
_atom_site_fract_z
_atom_site_U_iso_or_equiv
_atom_site_thermal_displace_type
_atom_site_calc_flag
_atom_site_refinement_flags
_atom_site_type_symbol
C1 1 0.8320(3) 0.8224(3) -0.0194(1) 0.0399(9) Uani d . C
H1 1 0.8608(3) 0.8591(3) 0.0111(1) 0.032(4) Uiso calc R H
O1 1 0.9069(2) 0.8163(2) -0.0458(1) 0.0517(7) Uani d . O
C2 1 0.7924(3) 0.8789(3) -0.0498(1) 0.0368(8) Uani d . C
H2 1 0.7612(3) 0.8404(3) -0.0796(1) 0.032(4) Uiso calc R H
C3 1 0.7113(3) 0.8824(2) -0.0186(1) 0.0338(8) Uani d . C
H3 1 0.7426(3) 0.9211(2) 0.0112(1) 0.032(4) Uiso calc R H
O3 1 0.6668(2) 0.9313(2) -0.0454(1) 0.0381(5) Uani d . O
C4 1 0.6308(2) 0.7772(2) -0.0048(1) 0.0352(8) Uani d . C
H4 1 0.5962(2) 0.7386(2) -0.0341(1) 0.032(4) Uiso calc R H
C5 1 0.6797(3) 0.7254(3) 0.0223(1) 0.0397(8) Uani d . C
H5 1 0.7140(3) 0.7659(3) 0.0512(1) 0.032(4) Uiso calc R H
O5 1 0.7541(2) 0.7238(2) -0.0087(1) 0.0418(6) Uani d . O
C6 1 0.6079(3) 0.6196(3) 0.0386(1) 0.0458(9) Uani d . C
H6A 1 0.6459(3) 0.5887(3) 0.0506(1) 0.059(6) Uiso calc R H
H6B 1 0.5668(3) 0.6211(3) 0.0652(1) 0.059(6) Uiso calc R H
O6 1 0.5440(2) 0.5605(2) -0.0003(1) 0.0473(6) Uani d . O
C11 1 0.9601(3) 0.7795(4) -0.0165(1) 0.0582(12) Uani d . C
H11A 1 0.9292(3) 0.7069(4) -0.0205(1) 0.059(6) Uiso calc R H
H11B 1 0.9558(3) 0.7935(4) 0.0177(1) 0.059(6) Uiso calc R H
C12 1 1.0689(3) 0.8300(3) -0.0319(1) 0.0433(9) Uani d . C
C13 1 1.1178(3) 0.7752(3) -0.0323(1) 0.0455(9) Uani d . C
H13 1 1.0823(3) 0.7068(3) -0.0245(1) 0.086(7) Uiso calc R H
C14 1 1.2192(3) 0.8204(4) -0.0443(1) 0.0616(11) Uani d . C
H14 1 1.2510(3) 0.7821(4) -0.0446(1) 0.086(7) Uiso calc R H
C15 1 1.2725(4) 0.9201(4) -0.0556(2) 0.0711(13) Uani d . C
H15 1 1.3405(4) 0.9499(4) -0.0639(2) 0.086(7) Uiso calc R H
C16 1 1.2258(4) 0.9761(3) -0.0546(2) 0.0747(14) Uani d . C
H16 1 1.2625(4) 1.0449(3) -0.0616(2) 0.086(7) Uiso calc R H
C17 1 1.1241(4) 0.9312(3) -0.0433(1) 0.0609(11) Uani d . C
H17 1 1.0926(4) 0.9699(3) -0.0435(1) 0.086(7) Uiso calc R H
N18 1 0.8722(2) 0.9776(2) -0.0628(1) 0.0388(7) Uani d . N
H18 1 0.8995(2) 1.0227(2) -0.0404(1) 0.070(14) Uiso calc R H
C19 1 0.9056(4) 1.0019(3) -0.1085(2) 0.0594(12) Uani d . C
O20 1 0.8639(3) 0.9451(2) -0.1431(1) 0.0836(11) Uani d . O
C21 1 0.9973(5) 1.1044(4) -0.1147(2) 0.096(2) Uani d . C
H21A 1 1.0541(5) 1.0971(4) -0.1234(2) 0.152(14) Uiso calc R H
H21B 1 1.0113(5) 1.1413(4) -0.0846(2) 0.152(14) Uiso calc R H
H21C 1 0.9851(5) 1.1405(4) -0.1400(2) 0.152(14) Uiso calc R H
C22 1 0.6609(3) 1.0069(2) -0.0222(2) 0.0381(8) Uani d . C
O23 1 0.6904(2) 1.0338(2) 0.0187(1) 0.0550(7) Uani d . O
C24 1 0.6142(3) 1.0513(2) -0.0532(1) 0.0405(9) Uani d . C
C25 1 0.5964(3) 1.0302(3) -0.1022(2) 0.0558(11) Uani d . C
H25 1 0.6090(3) 0.9825(3) -0.1167(2) 0.081(6) Uiso calc R H
C26 1 0.5593(4) 1.0813(4) -0.1297(2) 0.0748(14) Uani d . C
H26 1 0.5474(4) 1.0685(4) -0.1630(2) 0.081(6) Uiso calc R H
C27 1 0.5404(3) 1.1515(3) -0.1071(2) 0.0685(13) Uani d . C
H27 1 0.5166(3) 1.1863(3) -0.1257(2) 0.081(6) Uiso calc R H
C28 1 0.5556(3) 1.1703(3) -0.0590(2) 0.0625(12) Uani d . C
H28 1 0.5410(3) 1.2163(3) -0.0443(2) 0.081(6) Uiso calc R H
C29 1 0.5929(3) 1.1209(3) -0.0319(2) 0.0540(10) Uani d . C
H29 1 0.6042(3) 1.1343(3) 0.0013(2) 0.081(6) Uiso calc R H
Si30 1 0.49074(7) 0.43650(7) 0.00251(3) 0.0385(2) Uani d . Si
C31 1 0.4225(3) 0.3885(3) -0.0573(1) 0.0491(9) Uani d . C
C32 1 0.3583(3) 0.2735(3) -0.0564(2) 0.0582(11) Uani d . C
H32A 1 0.4013(3) 0.2450(3) -0.0520(2) 0.095(5) Uiso calc R H
H32B 1 0.3223(3) 0.2501(3) -0.0867(2) 0.095(5) Uiso calc R H
H32C 1 0.3109(3) 0.2531(3) -0.0299(2) 0.095(5) Uiso calc R H
C33 1 0.4994(4) 0.4187(4) -0.0995(1) 0.0753(14) Uani d . C
H33A 1 0.5396(4) 0.4911(4) -0.1013(1) 0.095(5) Uiso calc R H
H33B 1 0.4639(4) 0.3930(4) -0.1298(1) 0.095(5) Uiso calc R H
H33C 1 0.5426(4) 0.3909(4) -0.0938(1) 0.095(5) Uiso calc R H
C34 1 0.3537(4) 0.4331(4) -0.0660(2) 0.095(2) Uani d . C
H34A 1 0.3277(4) 0.4179(4) -0.0987(2) 0.095(5) Uiso calc R H
H34B 1 0.3918(4) 0.5051(4) -0.0617(2) 0.095(5) Uiso calc R H
H34C 1 0.2986(4) 0.4043(4) -0.0432(2) 0.095(5) Uiso calc R H
C35 1 0.5958(2) 0.4096(2) 0.0117(1) 0.0357(8) Uani d . C
C36 1 0.5986(3) 0.3441(3) 0.0452(1) 0.0626(12) Uani d . C
H36 1 0.5424(3) 0.3063(3) 0.0650(1) 0.106(6) Uiso calc R H
C37 1 0.6828(4) 0.3329(4) 0.0506(2) 0.0700(13) Uani d . C
H37 1 0.6817(4) 0.2874(4) 0.0735(2) 0.106(6) Uiso calc R H
C38 1 0.7656(4) 0.3863(4) 0.0233(2) 0.0686(12) Uani d . C
H38 1 0.8216(4) 0.3779(4) 0.0267(2) 0.106(6) Uiso calc R H
C39 1 0.7659(3) 0.4532(4) -0.0096(2) 0.0794(14) Uani d . C
H39 1 0.8230(3) 0.4913(4) -0.0287(2) 0.106(6) Uiso calc R H
C40 1 0.6841(3) 0.4654(3) -0.0151(2) 0.0592(11) Uani d . C
H40 1 0.6874(3) 0.5126(3) -0.0376(2) 0.106(6) Uiso calc R H
C41 1 0.3986(3) 0.3934(3) 0.0544(1) 0.0487(10) Uani d . C
C42 1 0.3686(4) 0.3068(4) 0.0829(2) 0.0756(14) Uani d . C
H42 1 0.3965(4) 0.2659(4) 0.0771(2) 0.106(6) Uiso calc R H
C43 1 0.2968(4) 0.2811(5) 0.1203(2) 0.105(2) Uani d . C
H43 1 0.2774(4) 0.2241(5) 0.1396(2) 0.106(6) Uiso calc R H
C44 1 0.2552(4) 0.3439(7) 0.1279(2) 0.107(3) Uani d . C
H44 1 0.2077(4) 0.3281(7) 0.1525(2) 0.106(6) Uiso calc R H
C45 1 0.2822(5) 0.4241(6) 0.1009(3) 0.112(2) Uani d . C
H45 1 0.2523(5) 0.4636(6) 0.1058(3) 0.106(6) Uiso calc R H
C46 1 0.3537(3) 0.4497(4) 0.0659(2) 0.0807(15) Uani d . C
H46 1 0.3737(3) 0.5090(4) 0.0485(2) 0.106(6) Uiso calc R H
N47 1 0.5572(2) 0.7827(2) 0.0285(1) 0.0446(8) Uani d . N
N48 1 0.4700(3) 0.7349(3) 0.0164(1) 0.0636(10) Uani d . N
N49 1 0.3856(4) 0.6910(5) 0.0097(2) 0.120(2) Uani d . N

loop_
_atom_type_symbol
_atom_type_description
_atom_type_scat_source
_atom_type_scat_dispersion_real
_atom_type_scat_dispersion_imag
C C 'International Tables Vol C Tables 4.2.6.8 and 6.1.1.4' 0.0033 0.001
H H 'International Tables Vol C Tables 4.2.6.8 and 6.1.1.4' 0.0000 0.000
N N 'International Tables Vol C Tables 4.2.6.8 and 6.1.1.4' 0.0061 0.003
O O 'International Tables Vol C Tables 4.2.6.8 and 6.1.1.4' 0.0106 0.006
Si Si 'International Tables Vol C Tables 4.2.6.8 and 6.1.1.4' 0.0817 0.0

loop_
_geom_angle_atom_site_label_1
_geom_angle_atom_site_label_2
_geom_angle_atom_site_label_3
_geom_angle
_geom_angle_publ_flag
O1 C1 O5 108.7(3) yes
O1 C1 C2 109.0(3) yes
O5 C1 C2 110.9(3) yes
C1 O1 C11 112.3(2) yes
N18 C2 C1 111.2(3) yes
N18 C2 C3 112.4(3) yes
C1 C2 C3 105.8(3) yes
O3 C3 C4 109.7(3) yes
O3 C3 C2 109.5(3) yes
C4 C3 C2 110.3(3) yes
C22 O3 C3 116.7(3) yes
N47 C4 C3 109.4(2) yes
N47 C4 C5 108.2(3) yes
C3 C4 C5 109.0(3) yes
O5 C5 C6 108.6(3) yes
O5 C5 C4 108.6(3) yes
C6 C5 C4 114.9(3) yes
C1 O5 C5 111.1(2) yes
O6 C6 C5 111.1(3) yes
C6 O6 Si30 118.8(2) yes
O1 C11 C12 109.8(3) ?
C13 C12 C17 118.0(4) ?
C13 C12 C11 119.3(3) ?
C17 C12 C11 122.7(4) ?
C12 C13 C14 120.8(4) ?
C15 C14 C13 120.7(4) ?
C14 C15 C16 119.5(5) ?
C15 C16 C17 120.3(4) ?
C12 C17 C16 120.8(4) ?
C19 N18 C2 122.3(3) yes
O20 C19 N18 122.5(4) yes
O20 C19 C21 122.3(4) yes
N18 C19 C21 115.2(4) yes
O23 C22 O3 123.7(3) yes
O23 C22 C24 124.4(3) yes
O3 C22 C24 111.9(3) yes
C25 C24 C29 119.7(3) ?
C25 C24 C22 122.6(3) ?
C29 C24 C22 117.6(4) ?
C24 C25 C26 119.0(4) ?
C27 C26 C25 119.4(4) ?
C28 C27 C26 121.4(4) ?
C27 C28 C29 119.3(4) ?
C28 C29 C24 121.1(4) ?
O6 Si30 C35 105.99(14) ?
O6 Si30 C41 107.0(2) ?
C35 Si30 C41 113.5(2) ?
O6 Si30 C31 105.41(14) ?
C35 Si30 C31 113.7(2) ?
C41 Si30 C31 110.6(2) ?
C32 C31 C34 109.0(4) ?
C32 C31 C33 108.1(3) ?
C34 C31 C33 109.7(4) ?
C32 C31 Si30 110.3(3) ?
C34 C31 Si30 109.4(3) ?
C33 C31 Si30 110.2(3) ?
C36 C35 C40 115.2(3) ?
C36 C35 Si30 126.4(3) ?
C40 C35 Si30 118.2(3) ?
C35 C36 C37 121.9(4) ?
C38 C37 C36 121.1(4) ?
C37 C38 C39 118.3(4) ?
C40 C39 C38 121.2(4) ?
C39 C40 C35 122.2(4) ?
C46 C41 C42 115.6(4) ?
C46 C41 Si30 118.3(3) ?
C42 C41 Si30 126.1(3) ?
C41 C42 C43 120.8(5) ?
C42 C43 C44 118.2(6) ?
C45 C44 C43 121.2(6) ?
C44 C45 C46 120.0(6) ?
C45 C46 C41 124.2(6) ?
N48 N47 C4 116.0(3) yes
N49 N48 N47 173.2(4) yes

loop_
_geom_bond_atom_site_label_1
_geom_bond_atom_site_label_2
_geom_bond_distance
_geom_bond_publ_flag
C1 O1 1.395(4) yes
C1 O5 1.406(4) yes
C1 C2 1.526(4) yes
O1 C11 1.440(4) yes
C2 N18 1.430(4) yes
C2 C3 1.528(5) yes
C3 O3 1.438(4) yes
C3 C4 1.504(5) yes
O3 C22 1.361(4) yes
C4 N47 1.481(4) yes
C4 C5 1.524(5) yes
C5 O5 1.429(4) yes
C5 C6 1.498(5) yes
C6 O6 1.423(4) yes
O6 Si30 1.647(2) yes
C11 C12 1.501(5) ?
C12 C13 1.373(5) ?
C12 C17 1.377(5) ?
C13 C14 1.383(6) ?
C14 C15 1.355(6) ?
C15 C16 1.360(7) ?
C16 C17 1.384(7) ?
N18 C19 1.333(5) yes
C19 O20 1.226(5) yes
C19 C21 1.499(7) yes
C22 O23 1.200(4) yes
C22 C24 1.475(5) yes
C24 C25 1.376(5) ?
C24 C29 1.386(5) ?
C25 C26 1.394(6) ?
C26 C27 1.389(6) ?
C27 C28 1.345(6) ?
C28 C29 1.369(5) ?
Si30 C35 1.862(3) ?
Si30 C41 1.873(4) ?
Si30 C31 1.882(4) ?
C31 C32 1.524(5) ?
C31 C34 1.530(5) ?
C31 C33 1.546(6) ?
C35 C36 1.375(5) ?
C35 C40 1.391(5) ?
C36 C37 1.389(6) ?
C37 C38 1.339(6) ?
C38 C39 1.360(7) ?
C39 C40 1.360(6) ?
C41 C46 1.379(6) ?
C41 C42 1.401(6) ?
C42 C43 1.406(6) ?
C43 C44 1.406(10) ?
C44 C45 1.309(9) ?
C45 C46 1.357(8) ?
N47 N48 1.202(5) yes
N48 N49 1.132(5) yes

loop_
_geom_torsion_atom_site_label_1
_geom_torsion_atom_site_label_2
_geom_torsion_atom_site_label_3
_geom_torsion_atom_site_label_4
_geom_torsion
_geom_torsion_publ_flag
C1 C2 C3 C4 -56.9(3) ?
C2 C3 C4 C5 57.6(3) ?
C3 C4 C5 O5 -58.5(3) ?
C4 C5 O5 C1 63.1(3) ?
C5 O5 C1 C2 -65.8(3) ?
O5 C1 C2 C3 60.4(3) ?
C2 N18 C19 O20 7.5(6) ?
C3 C4 N47 N48 126.1(3) yes
C5 C6 O6 Si30 157.6(2) yes
C1 O1 C11 C12 -145.4(3) yes
C3 O3 C22 O23 0.0(5) yes
O3 C3 C4 N47 -63.5(3) yes
O1 C1 C2 N18 -57.6(4) yes
C6 C5 C4 N47 60.8(4) yes

loop_
_cod_related_entry_id
_cod_related_entry_database
_cod_related_entry_code
1 ChemSpider 21187342
